data_7114920
loop_
_publ_author_name
'Barberis, Mario'
'P\'erez-Prieto, Julia'
'Lahuerta, Pascual'
'Sana\'u, Mercedes'

_publ_section_title
;
 Enantiocontrol in the intermolecular cyclopropanation reaction catalyzed
 by dirhodium(ii) complexes with ortho-metalated aryl phosphine ligands
;
_journal_issue 5
_journal_name_full 'Chemical Communications'
_journal_page_first 439
_journal_paper_doi 10.1039/b010145c
_journal_year 2001
_chemical_formula_sum 'C45 H36 N1.5 O2 P Rh'
_chemical_formula_weight 763.63
_chemical_name_systematic
; 
? 
;
_space_group_IT_number 96
_symmetry_cell_setting '? tetragonal'
_symmetry_space_group_name_Hall 'P 4nw 2abw'
_symmetry_space_group_name_H-M 'P 43 21 2'
_atom_sites_solution_hydrogens geom
_atom_sites_solution_primary direct
_atom_sites_solution_secondary difmap
_audit_creation_method SHELXL-97
_cell_angle_alpha 90.00
_cell_angle_beta 90.00
_cell_angle_gamma 90.00
_cell_formula_units_Z 8
_cell_length_a 14.4211(6)
_cell_length_b 14.4211(6)
_cell_length_c 34.489(2)
_cell_measurement_temperature 153(2)
_cell_volume 7172.6(6)
_computing_structure_refinement 'SHELXL-97 (Sheldrick, 1997)'
_computing_structure_solution 'SHELXS-97 (Sheldrick, 1990)'
_diffrn_ambient_temperature 153(2)
_diffrn_measured_fraction_theta_full 0.988
_diffrn_measured_fraction_theta_max 0.988
_diffrn_radiation_monochromator graphite
_diffrn_radiation_source 'fine-focus sealed tube'
_diffrn_radiation_type MoK\a
_diffrn_radiation_wavelength 0.71073
_diffrn_reflns_av_R_equivalents 0.0482
_diffrn_reflns_av_sigmaI/netI 0.0513
_diffrn_reflns_limit_h_max 9
_diffrn_reflns_limit_h_min -14
_diffrn_reflns_limit_k_max 5
_diffrn_reflns_limit_k_min -16
_diffrn_reflns_limit_l_max 38
_diffrn_reflns_limit_l_min -31
_diffrn_reflns_number 16982
_diffrn_reflns_theta_full 23.35
_diffrn_reflns_theta_max 23.35
_diffrn_reflns_theta_min 2.67
_exptl_absorpt_coefficient_mu 0.562
_exptl_crystal_density_diffrn 1.414
_exptl_crystal_density_method 'not measured'
_exptl_crystal_F_000 3140
_refine_diff_density_max 0.483
_refine_diff_density_min -0.798
_refine_diff_density_rms 0.065
_refine_ls_abs_structure_details 'Flack H D (1983), Acta Cryst. A39, 876-881'
_refine_ls_abs_structure_Flack -0.04(3)
_refine_ls_extinction_method none
_refine_ls_goodness_of_fit_ref 1.114
_refine_ls_hydrogen_treatment mixed
_refine_ls_matrix_type full
_refine_ls_number_parameters 508
_refine_ls_number_reflns 5146
_refine_ls_number_restraints 0
_refine_ls_restrained_S_all 1.114
_refine_ls_R_factor_all 0.0474
_refine_ls_R_factor_gt 0.0365
_refine_ls_shift/su_max 0.002
_refine_ls_shift/su_mean 0.000
_refine_ls_structure_factor_coef Fsqd
_refine_ls_weighting_details 'calc w==1/[\s^2^(Fo^2^)+(0.0289P)^2^+5.2449P] where P==(Fo^2^+2Fc^2^)/3'
_refine_ls_weighting_scheme calc
_refine_ls_wR_factor_gt 0.0735
_refine_ls_wR_factor_ref 0.0776
_reflns_number_gt 4529
_reflns_number_total 5146
_reflns_threshold_expression >2sigma(I)
_cod_data_source_file b010145c.txt
_cod_data_source_block (M)-8
_cod_original_sg_symbol_H-M '? P4(3)2(1)2'
_cod_original_formula_sum 'C45 H36 N1.50 O2 P Rh'
_cod_database_code 7114920

loop_
_symmetry_equiv_pos_as_xyz
'x, y, z'
'-x, -y, z+1/2'
'-y+1/2, x+1/2, z+3/4'
'y+1/2, -x+1/2, z+1/4'
'-x+1/2, y+1/2, -z+3/4'
'x+1/2, -y+1/2, -z+1/4'
'y, x, -z'
'-y, -x, -z+1/2'

loop_
_atom_site_label
_atom_site_type_symbol
_atom_site_fract_x
_atom_site_fract_y
_atom_site_fract_z
_atom_site_U_iso_or_equiv
_atom_site_adp_type
_atom_site_occupancy
_atom_site_symmetry_multiplicity
_atom_site_calc_flag
_atom_site_refinement_flags
Rh1 Rh 0.88455(3) -0.06664(3) 0.034172(11) 0.01716(10) Uani 1 1 d .
O1 O 0.8801(2) 0.0730(2) 0.01125(8) 0.0218(7) Uani 1 1 d .
N1 N 0.7833(7) 0.0789(7) 0.2444(3) 0.031(2) Uani 0.50 1 d P
P2 P 0.73743(9) -0.08873(9) 0.01675(4) 0.0203(3) Uani 1 1 d .
O2 O 1.0306(2) -0.0426(2) 0.04193(9) 0.0217(8) Uani 1 1 d .
C2 C 0.8724(8) 0.0600(7) 0.2475(2) 0.112(4) Uani 1 1 d .
H2 H 0.8914 -0.0030 0.2462 0.135 Uiso 1 1 calc R
C3 C 0.7600(6) 0.1716(7) 0.24756(19) 0.087(3) Uani 1 1 d .
H3 H 0.6966 0.1893 0.2464 0.104 Uiso 1 1 calc R
C10 C 0.9298(4) 0.1943(3) -0.03210(15) 0.0249(11) Uani 1 1 d .
C11 C 0.9968(4) 0.2043(3) -0.06655(15) 0.0270(13) Uani 1 1 d .
C12 C 1.0876(4) 0.1748(4) -0.06228(18) 0.0358(16) Uani 1 1 d .
C13 C 1.1533(4) 0.1863(4) -0.09175(18) 0.0403(15) Uani 1 1 d .
H13 H 1.2148 0.1640 -0.0884 0.048 Uiso 1 1 calc R
C14 C 1.1283(5) 0.2307(4) -0.12604(19) 0.0490(18) Uani 1 1 d .
C15 C 1.0378(5) 0.2599(4) -0.13018(19) 0.0441(17) Uani 1 1 d .
C16 C 0.9733(4) 0.2475(4) -0.10112(15) 0.0315(14) Uani 1 1 d .
H16 H 0.9116 0.2689 -0.1048 0.038 Uiso 1 1 calc R
C20 C 0.9240(3) 0.0904(3) -0.01938(13) 0.0235(12) Uani 1 1 d .
C21 C 0.8289(4) 0.2187(4) -0.04398(14) 0.0267(13) Uani 1 1 d .
C22 C 0.7818(4) 0.2953(4) -0.02881(17) 0.0396(15) Uani 1 1 d .
H22 H 0.8113 0.3355 -0.0108 0.048 Uiso 1 1 calc R
C23 C 0.6909(4) 0.3114(4) -0.04053(19) 0.0494(18) Uani 1 1 d .
H23 H 0.6585 0.3630 -0.0300 0.059 Uiso 1 1 calc R
C24 C 0.6469(4) 0.2560(4) -0.06647(18) 0.0440(17) Uani 1 1 d .
H24 H 0.5854 0.2698 -0.0745 0.053 Uiso 1 1 calc R
C25 C 0.6922(4) 0.1793(4) -0.08115(17) 0.0376(15) Uani 1 1 d .
H25 H 0.6620 0.1396 -0.0991 0.045 Uiso 1 1 calc R
C26 C 0.7822(4) 0.1609(4) -0.06939(15) 0.0296(13) Uani 1 1 d .
C31 C 0.9637(4) 0.2589(3) 0.00068(15) 0.0282(13) Uani 1 1 d .
C32 C 0.9547(5) 0.2415(4) 0.04008(17) 0.0527(18) Uani 1 1 d .
H32 H 0.9292 0.1841 0.0484 0.063 Uiso 1 1 calc R
C33 C 0.9820(5) 0.3063(4) 0.06762(19) 0.064(2) Uani 1 1 d .
H33 H 0.9747 0.2924 0.0944 0.077 Uiso 1 1 calc R
C34 C 1.0194(4) 0.3896(4) 0.05690(17) 0.0454(16) Uani 1 1 d .
H34 H 1.0394 0.4328 0.0759 0.055 Uiso 1 1 calc R
C35 C 1.0275(5) 0.4098(4) 0.0178(2) 0.0515(19) Uani 1 1 d .
C36 C 1.0006(5) 0.3449(4) -0.00947(17) 0.0488(18) Uani 1 1 d .
H36 H 1.0076 0.3595 -0.0362 0.059 Uiso 1 1 calc R
C41 C 0.9030(3) -0.1928(3) 0.05737(14) 0.0191(12) Uani 1 1 d .
C42 C 0.9215(3) -0.2718(3) 0.03547(13) 0.0197(10) Uani 1 1 d .
C43 C 0.9438(4) -0.3560(4) 0.05324(15) 0.0276(13) Uani 1 1 d .
C44 C 0.9466(4) -0.3644(3) 0.09317(14) 0.0310(13) Uani 1 1 d .
H44 H 0.9602 -0.4222 0.1051 0.037 Uiso 1 1 calc R
C45 C 0.9291(4) -0.2866(3) 0.11533(14) 0.0291(13) Uani 1 1 d .
H45 H 0.9314 -0.2908 0.1428 0.035 Uiso 1 1 calc R
C46 C 0.9085(3) -0.2030(4) 0.09807(15) 0.0241(13) Uani 1 1 d .
N2 N 0.8747(3) 0.0126(3) 0.09195(12) 0.0249(10) Uani 1 1 d .
C52 C 0.7965(4) 0.0424(4) 0.10742(16) 0.0454(17) Uani 1 1 d .
H52 H 0.7397 0.0191 0.0974 0.054 Uiso 1 1 calc R
C53 C 0.7930(5) 0.1060(5) 0.13770(17) 0.0548(19) Uani 1 1 d .
H53 H 0.7349 0.1274 0.1471 0.066 Uiso 1 1 calc R
C54 C 0.8715(6) 0.1370(4) 0.15348(18) 0.0559(19) Uani 1 1 d .
H54 H 0.8703 0.1808 0.1740 0.067 Uiso 1 1 calc R
C55 C 0.9527(5) 0.1044(5) 0.13955(18) 0.076(3) Uani 1 1 d .
H55 H 1.0100 0.1231 0.1507 0.091 Uiso 1 1 calc R
C56 C 0.9506(4) 0.0433(5) 0.10871(18) 0.057(2) Uani 1 1 d .
H56 H 1.0083 0.0218 0.0989 0.069 Uiso 1 1 calc R
C61 C 0.6728(3) -0.1950(3) 0.02898(15) 0.0229(12) Uani 1 1 d .
C62 C 0.6064(4) -0.2310(4) 0.00450(16) 0.0340(14) Uani 1 1 d .
C63 C 0.5510(4) -0.3030(4) 0.01618(19) 0.0459(17) Uani 1 1 d .
C64 C 0.5618(5) -0.3427(4) 0.05227(18) 0.0419(16) Uani 1 1 d .
C65 C 0.6288(4) -0.3086(4) 0.07679(16) 0.0350(14) Uani 1 1 d .
H65 H 0.6371 -0.3358 0.1016 0.042 Uiso 1 1 calc R
C66 C 0.6841(4) -0.2348(4) 0.06565(16) 0.0269(13) Uani 1 1 d .
C71 C 0.6557(3) -0.0008(3) 0.03558(15) 0.0227(11) Uani 1 1 d .
C72 C 0.6694(3) 0.0925(3) 0.02523(15) 0.0288(14) Uani 1 1 d .
H72 H 0.7162 0.1085 0.0070 0.035 Uiso 1 1 calc R
C73 C 0.6156(4) 0.1603(4) 0.04134(15) 0.0345(14) Uani 1 1 d .
H73 H 0.6265 0.2231 0.0344 0.041 Uiso 1 1 calc R
C74 C 0.5457(4) 0.1400(4) 0.06737(16) 0.0366(16) Uani 1 1 d .
C75 C 0.5293(4) 0.0483(4) 0.07665(15) 0.0324(14) Uani 1 1 d .
H75 H 0.4803 0.0330 0.0939 0.039 Uiso 1 1 calc R
C76 C 0.5834(3) -0.0210(4) 0.06106(14) 0.0283(13) Uani 1 1 d .
H76 H 0.5713 -0.0838 0.0678 0.034 Uiso 1 1 calc R
H43 H 0.966(3) -0.406(3) 0.0389(13) 0.019(13) Uiso 1 1 d .
H66 H 0.728(3) -0.217(3) 0.0821(13) 0.010(12) Uiso 1 1 d .
H46 H 0.904(3) -0.151(3) 0.1135(12) 0.012(12) Uiso 1 1 d .
H12 H 1.098(3) 0.141(3) -0.0418(15) 0.033(16) Uiso 1 1 d .
H35 H 1.063(4) 0.466(4) 0.0101(16) 0.055(18) Uiso 1 1 d .
H62 H 0.596(4) -0.202(4) -0.0219(16) 0.054(18) Uiso 1 1 d .
H15 H 1.026(3) 0.283(3) -0.1533(16) 0.027(15) Uiso 1 1 d .
H26 H 0.814(3) 0.103(3) -0.0801(13) 0.021(13) Uiso 1 1 d .
H64 H 0.522(4) -0.389(4) 0.0589(15) 0.038(16) Uiso 1 1 d .
H63 H 0.500(4) -0.324(4) 0.0010(16) 0.043(16) Uiso 1 1 d .
H74 H 0.511(4) 0.176(4) 0.0788(15) 0.034(17) Uiso 1 1 d .
H14 H 1.174(5) 0.240(4) -0.147(2) 0.08(2) Uiso 1 1 d .

loop_
_atom_site_aniso_label
_atom_site_aniso_U_11
_atom_site_aniso_U_22
_atom_site_aniso_U_33
_atom_site_aniso_U_23
_atom_site_aniso_U_13
_atom_site_aniso_U_12
Rh1 0.0215(2) 0.0205(2) 0.00946(18) -0.00088(17) 0.00109(17) 0.00225(18)
O1 0.0298(19) 0.0216(18) 0.0140(17) 0.0015(15) 0.0032(16) 0.0012(15)
N1 0.066(7) 0.025(5) 0.003(5) 0.006(4) 0.005(5) -0.025(5)
P2 0.0237(7) 0.0265(8) 0.0107(7) 0.0007(5) 0.0014(5) 0.0023(6)
O2 0.0256(18) 0.026(2) 0.0137(19) -0.0022(14) 0.0015(15) 0.0023(15)
C2 0.189(10) 0.105(7) 0.042(5) 0.018(5) 0.040(7) -0.034(7)
C3 0.092(6) 0.154(9) 0.015(4) -0.002(5) 0.003(4) -0.057(6)
C10 0.035(3) 0.025(3) 0.014(3) 0.003(2) 0.008(3) 0.004(2)
C11 0.036(3) 0.015(3) 0.030(3) 0.001(2) 0.008(3) -0.003(2)
C12 0.050(5) 0.026(3) 0.031(4) 0.005(3) 0.006(3) -0.009(3)
C13 0.035(4) 0.039(4) 0.047(4) 0.002(3) 0.007(3) -0.008(3)
C14 0.060(5) 0.051(4) 0.036(4) 0.005(3) 0.021(4) -0.013(4)
C15 0.063(5) 0.047(4) 0.022(4) 0.009(3) 0.005(3) -0.003(3)
C16 0.042(3) 0.032(3) 0.021(3) 0.008(2) 0.005(3) 0.000(3)
C20 0.021(3) 0.036(3) 0.013(3) 0.004(2) -0.003(2) 0.003(2)
C21 0.036(3) 0.025(3) 0.020(3) 0.010(2) 0.005(3) 0.005(2)
C22 0.054(4) 0.033(3) 0.033(4) 0.000(3) 0.002(3) 0.006(3)
C23 0.056(4) 0.046(4) 0.046(5) 0.003(3) 0.005(3) 0.027(3)
C24 0.046(4) 0.050(4) 0.037(4) 0.015(3) 0.004(3) 0.017(3)
C25 0.048(4) 0.040(4) 0.025(4) 0.013(3) -0.005(3) 0.005(3)
C26 0.040(4) 0.028(3) 0.021(3) 0.007(3) 0.007(3) 0.008(3)
C31 0.040(3) 0.022(3) 0.023(3) 0.004(2) 0.005(2) 0.001(2)
C32 0.093(5) 0.034(4) 0.032(4) 0.000(3) 0.000(4) -0.023(3)
C33 0.121(7) 0.042(4) 0.029(4) -0.004(3) -0.001(4) -0.021(4)
C34 0.070(4) 0.028(3) 0.038(4) -0.016(3) -0.001(3) 0.003(3)
C35 0.068(5) 0.035(4) 0.052(5) -0.011(3) 0.022(4) -0.011(3)
C36 0.092(5) 0.029(4) 0.025(4) -0.005(3) 0.018(4) -0.009(3)
C41 0.017(3) 0.028(3) 0.013(3) 0.001(2) -0.001(2) -0.001(2)
C42 0.023(3) 0.026(3) 0.010(2) 0.001(2) -0.003(2) 0.000(2)
C43 0.036(3) 0.028(3) 0.019(3) -0.001(2) 0.002(3) 0.010(3)
C44 0.042(3) 0.029(3) 0.021(3) 0.009(2) 0.002(3) 0.008(3)
C45 0.036(3) 0.037(3) 0.014(3) 0.002(2) 0.000(3) 0.000(3)
C46 0.029(3) 0.023(3) 0.020(3) -0.005(3) 0.000(2) 0.008(2)
N2 0.034(3) 0.022(2) 0.019(2) -0.0007(18) 0.000(2) 0.000(2)
C52 0.038(4) 0.067(5) 0.031(4) -0.016(3) -0.007(3) 0.020(3)
C53 0.072(5) 0.068(5) 0.024(4) -0.019(3) 0.000(3) 0.040(4)
C54 0.103(6) 0.040(4) 0.025(4) -0.015(3) 0.016(4) -0.016(4)
C55 0.073(5) 0.117(7) 0.038(4) -0.045(4) 0.028(4) -0.061(5)
C56 0.047(4) 0.090(5) 0.035(4) -0.030(4) 0.016(3) -0.022(4)
C61 0.024(3) 0.027(3) 0.018(3) -0.002(2) 0.007(2) 0.001(2)
C62 0.031(3) 0.044(4) 0.027(3) 0.000(3) 0.001(3) -0.012(3)
C63 0.044(4) 0.056(4) 0.037(4) -0.007(3) 0.000(3) -0.022(4)
C64 0.045(4) 0.047(4) 0.034(4) -0.001(3) 0.013(3) -0.019(4)
C65 0.045(4) 0.036(3) 0.024(3) 0.007(3) 0.009(3) 0.001(3)
C66 0.026(3) 0.029(3) 0.026(3) -0.003(3) 0.001(3) 0.002(3)
C71 0.025(3) 0.031(3) 0.013(3) 0.002(2) -0.002(3) 0.003(2)
C72 0.024(3) 0.040(4) 0.023(3) 0.004(2) 0.004(2) 0.007(2)
C73 0.036(3) 0.032(3) 0.036(4) 0.004(3) 0.001(3) 0.013(3)
C74 0.036(4) 0.050(4) 0.024(3) -0.004(3) 0.008(3) 0.022(3)
C75 0.037(3) 0.045(4) 0.015(3) 0.004(3) 0.007(2) 0.015(3)
C76 0.031(3) 0.034(3) 0.020(3) 0.009(2) 0.006(2) 0.007(3)

loop_
_atom_type_symbol
_atom_type_description
_atom_type_scat_dispersion_real
_atom_type_scat_dispersion_imag
_atom_type_scat_source
C C 0.0033 0.0016 'International Tables Vol C Tables 4.2.6.8 and 6.1.1.4'
H H 0.0000 0.0000 'International Tables Vol C Tables 4.2.6.8 and 6.1.1.4'
O O 0.0106 0.0060 'International Tables Vol C Tables 4.2.6.8 and 6.1.1.4'
P P 0.1023 0.0942 'International Tables Vol C Tables 4.2.6.8 and 6.1.1.4'
Rh Rh -1.1178 0.9187 'International Tables Vol C Tables 4.2.6.8 and 6.1.1.4'
N N 0.0061 0.0033 'International Tables Vol C Tables 4.2.6.8 and 6.1.1.4'

loop_
_geom_angle_atom_site_label_1
_geom_angle_atom_site_label_2
_geom_angle_atom_site_label_3
_geom_angle
_geom_angle_site_symmetry_1
_geom_angle_site_symmetry_3
C41 Rh1 O2 88.08(15) . .
C41 Rh1 O1 173.61(16) . .
O2 Rh1 O1 85.65(12) . .
C41 Rh1 P2 96.00(13) . .
O2 Rh1 P2 171.46(9) . .
O1 Rh1 P2 90.37(9) . .
C41 Rh1 N2 96.51(17) . .
O2 Rh1 N2 82.68(14) . .
O1 Rh1 N2 81.51(12) . .
P2 Rh1 N2 104.23(12) . .
C41 Rh1 Rh1 94.66(14) . 7_645
O2 Rh1 Rh1 83.67(8) . 7_645
O1 Rh1 Rh1 85.84(8) . 7_645
P2 Rh1 Rh1 88.52(3) . 7_645
N2 Rh1 Rh1 162.02(11) . 7_645
C20 O1 Rh1 118.6(3) . .
C2 N1 C3 115.4(9) . .
C42 P2 C61 105.0(2) 7_645 .
C42 P2 C71 104.2(2) 7_645 .
C61 P2 C71 99.6(2) . .
C42 P2 Rh1 109.07(15) 7_645 .
C61 P2 Rh1 122.61(17) . .
C71 P2 Rh1 114.47(16) . .
C20 O2 Rh1 122.2(3) 7_645 .
N1 C2 C2 123.4(6) . 8_665
N1 C3 C3 121.2(5) . 8_665
C11 C10 C31 108.1(4) . .
C11 C10 C21 111.3(4) . .
C31 C10 C21 110.7(4) . .
C11 C10 C20 109.9(4) . .
C31 C10 C20 112.9(4) . .
C21 C10 C20 103.9(4) . .
C12 C11 C16 117.4(5) . .
C12 C11 C10 118.9(5) . .
C16 C11 C10 123.6(5) . .
C11 C12 C13 121.8(6) . .
C14 C13 C12 119.7(6) . .
C15 C14 C13 118.3(6) . .
C16 C15 C14 121.6(6) . .
C15 C16 C11 121.3(6) . .
O1 C20 O2 125.2(4) . 7_645
O1 C20 C10 117.0(4) . .
O2 C20 C10 117.6(4) 7_645 .
C26 C21 C22 118.5(5) . .
C26 C21 C10 119.1(4) . .
C22 C21 C10 122.4(5) . .
C23 C22 C21 118.8(6) . .
C24 C23 C22 122.2(6) . .
C23 C24 C25 119.5(6) . .
C24 C25 C26 119.3(6) . .
C21 C26 C25 121.7(5) . .
C32 C31 C36 116.2(5) . .
C32 C31 C10 125.4(5) . .
C36 C31 C10 118.3(5) . .
C31 C32 C33 121.4(6) . .
C34 C33 C32 121.2(6) . .
C33 C34 C35 118.8(6) . .
C36 C35 C34 119.8(6) . .
C35 C36 C31 122.6(6) . .
C42 C41 C46 116.3(4) . .
C42 C41 Rh1 123.5(3) . .
C46 C41 Rh1 119.9(4) . .
C41 C42 C43 121.2(4) . .
C41 C42 P2 117.6(3) . 7_645
C43 C42 P2 121.2(4) . 7_645
C44 C43 C42 121.3(5) . .
C45 C44 C43 118.4(5) . .
C46 C45 C44 120.8(5) . .
C45 C46 C41 122.2(5) . .
C56 N2 C52 115.2(5) . .
C56 N2 Rh1 119.7(4) . .
C52 N2 Rh1 124.3(4) . .
N2 C52 C53 123.3(6) . .
C54 C53 C52 119.8(6) . .
C53 C54 C55 118.4(6) . .
C54 C55 C56 118.5(6) . .
N2 C56 C55 124.8(6) . .
C62 C61 C66 118.7(5) . .
C62 C61 P2 121.7(4) . .
C66 C61 P2 119.3(4) . .
C63 C62 C61 120.7(6) . .
C62 C63 C64 120.9(6) . .
C65 C64 C63 119.1(6) . .
C64 C65 C66 120.6(5) . .
C65 C66 C61 119.9(5) . .
C76 C71 C72 117.8(5) . .
C76 C71 P2 123.6(4) . .
C72 C71 P2 118.5(4) . .
C73 C72 C71 120.1(5) . .
C72 C73 C74 121.8(5) . .
C75 C74 C73 118.6(5) . .
C76 C75 C74 120.5(5) . .
C75 C76 C71 121.1(5) . .

loop_
_geom_bond_atom_site_label_1
_geom_bond_atom_site_label_2
_geom_bond_distance
_geom_bond_site_symmetry_2
Rh1 C41 2.005(5) .
Rh1 O2 2.151(3) .
Rh1 O1 2.164(3) .
Rh1 P2 2.2280(13) .
Rh1 N2 2.302(4) .
Rh1 Rh1 2.5587(7) 7_645
O1 C20 1.256(5) .
N1 C2 1.319(12) .
N1 C3 1.383(12) .
P2 C42 1.812(5) 7_645
P2 C61 1.843(5) .
P2 C71 1.850(5) .
O2 C20 1.257(5) 7_645
C2 C2 1.388(19) 8_665
C3 C3 1.406(15) 8_665
C10 C11 1.537(7) .
C10 C31 1.544(7) .
C10 C21 1.553(7) .
C10 C20 1.565(6) .
C11 C12 1.386(8) .
C11 C16 1.387(7) .
C12 C13 1.400(8) .
C13 C14 1.392(9) .
C14 C15 1.379(9) .
C15 C16 1.379(8) .
C20 O2 1.257(5) 7_645
C21 C26 1.384(8) .
C21 C22 1.398(7) .
C22 C23 1.392(8) .
C23 C24 1.357(8) .
C24 C25 1.380(8) .
C25 C26 1.386(8) .
C31 C32 1.388(8) .
C31 C36 1.395(7) .
C32 C33 1.389(8) .
C33 C34 1.367(8) .
C34 C35 1.385(8) .
C35 C36 1.381(8) .
C41 C42 1.393(6) .
C41 C46 1.414(7) .
C42 C43 1.398(6) .
C42 P2 1.812(5) 7_645
C43 C44 1.383(7) .
C44 C45 1.381(7) .
C45 C46 1.377(7) .
N2 C56 1.315(7) .
N2 C52 1.319(7) .
C52 C53 1.392(8) .
C53 C54 1.333(9) .
C54 C55 1.350(9) .
C55 C56 1.382(8) .
C61 C62 1.379(7) .
C61 C66 1.398(7) .
C62 C63 1.370(8) .
C63 C64 1.379(8) .
C64 C65 1.375(8) .
C65 C66 1.384(7) .
C71 C76 1.394(7) .
C71 C72 1.406(7) .
C72 C73 1.366(7) .
C73 C74 1.381(7) .
C74 C75 1.381(8) .
C75 C76 1.378(7) .
